data_4100808
loop_
_publ_author_name
'Kazuhiro Uemura'
'Susumu Kitagawa'
'K\^oichi Fukui'
'Kazuya Saito'

_publ_section_title
;
A Contrivance for a Dynamic Porous Framework: Cooperative Guest
Adsorption Based on Square Grids Connected by Amide-Amide Hydrogen Bonds
;
_journal_name_full 'Journal of the American Chemical Society'
_journal_page_first 3817
_journal_page_last 3828
_journal_paper_doi 10.1021/ja039914m
_journal_volume 126
_journal_year 2004
_chemical_formula_moiety 'C22 H16 Br2 Co N6 O2'
_chemical_formula_sum 'C22 H16 Br2 Co N6 O2'
_chemical_formula_weight 615.15
_space_group_IT_number 68
_symmetry_cell_setting orthorhombic
_symmetry_space_group_name_Hall '-C 2a 2ac'
_symmetry_space_group_name_H-M 'C c c a :2'
_cell_angle_alpha 90
_cell_angle_beta 90
_cell_angle_gamma 90
_cell_formula_units_Z 4
_cell_length_a 10.481(7)
_cell_length_b 19.03(1)
_cell_length_c 10.894(8)
_cell_measurement_temperature 293.2
_cell_volume 2172(2)
_exptl_crystal_density_diffrn 1.881
_cod_original_sg_symbol_H-M 'C c c a'
_cod_database_code 4100808

loop_
_symmetry_equiv_pos_as_xyz
x,y,z
1/2-x,y,1/2+z
1/2+x,1/2-y,1/2+z
-x,1/2-y,z
-x,-y,-z
1/2+x,-y,1/2-z
1/2-x,1/2+y,1/2-z
x,1/2+y,-z
1/2+x,1/2+y,z
-x,1/2+y,1/2+z
x,-y,1/2+z
1/2-x,-y,z
1/2-x,1/2-y,-z
x,1/2-y,1/2-z
-x,y,1/2-z
1/2+x,y,-z

loop_
_atom_site_label
_atom_site_type_symbol
_atom_site_fract_x
_atom_site_fract_y
_atom_site_fract_z
_atom_site_U_iso_or_equiv
_atom_site_adp_type
_atom_site_occupancy
_atom_site_calc_flag
_atom_site_refinement_flags
_atom_site_disorder_assembly
_atom_site_disorder_group
Br(1) Br 0.24746(6) 0.2500 0.2500 0.0558(2) Uani 1.00 d S . .
Co(1) Co 0.0000 0.2500 0.2500 0.0381(3) Uani 1.00 d S . .
O(1) O 0.2500 0.0000 0.1968(4) 0.044(1) Uani 1.00 d S . .
N(1) N 0.0093(3) 0.1673(2) 0.1120(3) 0.0447(9) Uani 1.00 d . . .
N(2) N 0.2780(6) -0.0214(4) -0.0073(6) 0.035(2) Uani 0.50 d P . .
C(1) C 0.0996(4) 0.1161(2) 0.1206(5) 0.062(1) Uani 1.00 d . . .
C(2) C 0.1243(4) 0.0700(2) 0.0284(7) 0.075(2) Uani 1.00 d . . .
C(3) C 0.0567(6) 0.0758(3) -0.0802(6) 0.075(2) Uani 1.00 d . . .
C(4) C -0.0366(5) 0.1277(3) -0.0901(5) 0.061(1) Uani 1.00 d . . .
C(5) C -0.0565(4) 0.1712(2) 0.0078(4) 0.045(1) Uani 1.00 d . . .
C(6) C 0.2206(7) 0.0112(4) 0.0884(10) 0.041(3) Uani 0.50 d P . .
H(1) H 0.1474 0.1125 0.1944 0.0740 Uiso 1.00 calc . . .
H(2) H 0.0735 0.0449 -0.1468 0.0903 Uiso 1.00 calc . . .
H(3) H -0.0852 0.1327 -0.1632 0.0731 Uiso 1.00 calc . . .
H(4) H -0.1208 0.2062 0.0010 0.0544 Uiso 1.00 calc . . .

loop_
_atom_site_aniso_label
_atom_site_aniso_U_11
_atom_site_aniso_U_22
_atom_site_aniso_U_33
_atom_site_aniso_U_12
_atom_site_aniso_U_13
_atom_site_aniso_U_23
Br(1) 0.0408(4) 0.0506(4) 0.0759(6) 0.0000 0.0000 -0.0070(3)
Co(1) 0.0412(6) 0.0234(5) 0.0496(7) 0.0000 0.0000 0.0000
O(1) 0.056(3) 0.042(2) 0.036(2) 0.010(2) 0.0000 0.0000
N(1) 0.044(2) 0.029(1) 0.061(2) 0.009(1) -0.006(2) -0.005(1)
N(2) 0.032(4) 0.035(3) 0.037(4) 0.008(2) 0.006(3) -0.001(3)
C(1) 0.045(2) 0.030(2) 0.110(4) 0.008(2) -0.022(3) -0.007(2)
C(2) 0.033(2) 0.032(2) 0.160(6) 0.003(2) -0.004(3) -0.032(3)
C(3) 0.062(3) 0.053(3) 0.110(5) -0.002(3) 0.026(4) -0.034(3)
C(4) 0.066(3) 0.058(3) 0.059(3) 0.005(2) 0.003(2) -0.014(2)
C(5) 0.040(2) 0.037(2) 0.059(3) 0.009(2) -0.007(2) -0.004(2)
C(6) 0.028(5) 0.031(5) 0.063(5) -0.003(3) 0.000(4) -0.005(4)

loop_
_geom_bond_atom_site_label_1
_geom_bond_atom_site_label_2
_geom_bond_distance
_geom_bond_site_symmetry_1
_geom_bond_site_symmetry_2
_geom_bond_publ_flag
Br(1) Co(1) 2.594(2) . . yes
Co(1) N(1) 2.179(3) . . yes
Co(1) N(1) 2.179(3) . 4_555 yes
Co(1) N(1) 2.179(3) . 14_555 yes
Co(1) N(1) 2.179(3) . 15_555 yes
O(1) C(6) 1.24(1) . . yes
O(1) C(6) 1.24(1) . 12_555 yes
N(1) C(1) 1.361(5) . . yes
N(1) C(5) 1.330(5) . . yes
N(2) N(2) 1.00(1) . 12_555 yes
N(2) C(2) 1.434(7) . 12_555 yes
N(2) C(6) 1.353(9) . . yes
N(2) C(6) 1.060(9) . 12_555 yes
C(1) C(2) 1.359(7) . . yes
C(2) C(3) 1.383(9) . . yes
C(2) C(6) 1.642(9) . . yes
C(3) C(4) 1.394(8) . . yes
C(4) C(5) 1.366(6) . . yes
C(6) C(6) 0.75(1) . 12_555 yes
